data_1506871
loop_
_publ_author_name
'Wagner, Carl E.'
'Shea, Kenneth J.'

_publ_section_title
;
 Synthesis and first molecular structure of a bis-2-spiro-1-boraadamantane
 derivative.
;
_journal_issue 3
_journal_name_full 'Organic letters'
_journal_page_first 313
_journal_page_last 316
_journal_paper_doi 10.1021/ol035661q
_journal_volume 6
_journal_year 2004
_chemical_formula_sum 'C19 H28 B N'
_chemical_formula_weight 281.23
_chemical_name_systematic
; 
 ? 
;
_space_group_IT_number 14
_symmetry_cell_setting monoclinic
_symmetry_space_group_name_Hall '-P 2yn'
_symmetry_space_group_name_H-M 'P 1 21/n 1'
_atom_sites_solution_hydrogens difmap
_atom_sites_solution_primary direct
_atom_sites_solution_secondary difmap
_audit_creation_method SHELXTL
_cell_angle_alpha 90.00
_cell_angle_beta 108.1220(10)
_cell_angle_gamma 90.00
_cell_formula_units_Z 4
_cell_length_a 8.1092(3)
_cell_length_b 15.8014(6)
_cell_length_c 12.6836(5)
_cell_measurement_temperature 173(2)
_cell_volume 1544.62(10)
_computing_cell_refinement 'Bruker SMART/SAINT'
_computing_data_collection 'Bruker SMART'
_computing_data_reduction 'Bruker SHELXTL'
_computing_molecular_graphics 'Bruker SHELXTL'
_computing_publication_material 'Bruker SHELXTL'
_computing_structure_refinement 'Bruker SHELXTL'
_computing_structure_solution 'Bruker SHELXTL'
_diffrn_ambient_temperature 173(2)
_diffrn_measured_fraction_theta_full 0.999
_diffrn_measured_fraction_theta_max 0.999
_diffrn_measurement_device_type 'CCD area detector'
_diffrn_measurement_method 'omega scans'
_diffrn_radiation_monochromator graphite
_diffrn_radiation_source 'sealed tube'
_diffrn_radiation_type MoK\a
_diffrn_radiation_wavelength 0.71073
_diffrn_reflns_av_R_equivalents 0.0388
_diffrn_reflns_av_sigmaI/netI 0.0291
_diffrn_reflns_limit_h_max 10
_diffrn_reflns_limit_h_min -10
_diffrn_reflns_limit_k_max 19
_diffrn_reflns_limit_k_min -19
_diffrn_reflns_limit_l_max 15
_diffrn_reflns_limit_l_min -15
_diffrn_reflns_number 14794
_diffrn_reflns_theta_full 26.37
_diffrn_reflns_theta_max 26.37
_diffrn_reflns_theta_min 2.12
_diffrn_standards_decay_% '< 1.0'
_diffrn_standards_interval_count 'initial 50 frames recollected'
_diffrn_standards_number '50 frames'
_exptl_absorpt_coefficient_mu 0.068
_exptl_absorpt_correction_T_max 0.9946
_exptl_absorpt_correction_T_min 0.9766
_exptl_absorpt_correction_type none
_exptl_crystal_colour colorless
_exptl_crystal_density_diffrn 1.209
_exptl_crystal_density_meas ?
_exptl_crystal_density_method 'not measured'
_exptl_crystal_description plate
_exptl_crystal_F_000 616
_exptl_crystal_size_max 0.35
_exptl_crystal_size_mid 0.25
_exptl_crystal_size_min 0.08
_refine_diff_density_max 0.306
_refine_diff_density_min -0.178
_refine_diff_density_rms 0.039
_refine_ls_extinction_coef 0.0016(8)
_refine_ls_extinction_expression Fc^*^=kFc[1+0.001xFc^2^\l^3^/sin(2\q)]^-1/4^
_refine_ls_extinction_method SHELXTL
_refine_ls_goodness_of_fit_ref 1.034
_refine_ls_hydrogen_treatment refall
_refine_ls_matrix_type full
_refine_ls_number_parameters 303
_refine_ls_number_reflns 3156
_refine_ls_number_restraints 0
_refine_ls_restrained_S_all 1.034
_refine_ls_R_factor_all 0.0633
_refine_ls_R_factor_gt 0.0401
_refine_ls_shift/su_max 0.000
_refine_ls_shift/su_mean 0.000
_refine_ls_structure_factor_coef Fsqd
_refine_ls_weighting_details 'calc w=1/[\s^2^(Fo^2^)+(0.0402P)^2^+0.7727P] where P=(Fo^2^+2Fc^2^)/3'
_refine_ls_weighting_scheme calc
_refine_ls_wR_factor_gt 0.0923
_refine_ls_wR_factor_ref 0.1079
_reflns_number_gt 2347
_reflns_number_total 3156
_reflns_threshold_expression >2sigma(I)
_cod_data_source_file ol035661qsi20040107_105226.cif
_cod_data_source_block kjs28
_cod_depositor_comments
;
The following automatic conversions were performed:

'_symmetry_cell_setting' value 'Monoclinic' changed to 'monoclinic'
according to /home/saulius/struct/CIF-dictionaries/cif_core.dic
dictionary named 'cif_core.dic' version 2.4.1 from 2010-06-29.

Automatic conversion script
Id: cif_fix_values 1715 2011-07-08 13:25:40Z adriana 

The following automatic conversions were performed:

'_exptl_crystal_density_meas' value 'none' was changed to '?' - the
value is perceived as not measured.

Automatic conversion script
Id: cif_fix_values 3008 2015-01-20 13:52:24Z robertas 
;
_cod_original_sg_symbol_H-M P2(1)/n
_cod_database_code 1506871

loop_
_symmetry_equiv_pos_as_xyz
'x, y, z'
'-x+1/2, y+1/2, -z+1/2'
'-x, -y, -z'
'x-1/2, -y-1/2, z-1/2'

loop_
_atom_site_label
_atom_site_type_symbol
_atom_site_fract_x
_atom_site_fract_y
_atom_site_fract_z
_atom_site_U_iso_or_equiv
_atom_site_adp_type
_atom_site_occupancy
_atom_site_symmetry_multiplicity
_atom_site_calc_flag
N1 N 0.65976(15) -0.00543(8) 0.78628(10) 0.0194(3) Uani 1 1 d
B1 B 0.7786(2) 0.05727(11) 0.73717(13) 0.0182(3) Uani 1 1 d
C1 C 0.73727(18) 0.15684(9) 0.76128(11) 0.0179(3) Uani 1 1 d
C2 C 0.98300(19) 0.03615(10) 0.79733(13) 0.0211(3) Uani 1 1 d
C3 C 0.7354(2) 0.04195(10) 0.60435(12) 0.0210(3) Uani 1 1 d
C4 C 0.85958(19) 0.20918(9) 0.71187(12) 0.0202(3) Uani 1 1 d
C5 C 1.05239(19) 0.18748(10) 0.76794(13) 0.0228(3) Uani 1 1 d
C6 C 1.09039(19) 0.09497(10) 0.74743(12) 0.0215(3) Uani 1 1 d
C7 C 1.0448(2) 0.07981(11) 0.62212(13) 0.0248(4) Uani 1 1 d
C8 C 0.85368(19) 0.10073(10) 0.56330(12) 0.0220(3) Uani 1 1 d
C9 C 0.8196(2) 0.19320(10) 0.58647(13) 0.0227(3) Uani 1 1 d
C10 C 0.54487(19) 0.18098(10) 0.70423(13) 0.0211(3) Uani 1 1 d
C11 C 0.5022(2) 0.27332(10) 0.72244(13) 0.0252(4) Uani 1 1 d
C12 C 0.5461(2) 0.29281(11) 0.84606(14) 0.0276(4) Uani 1 1 d
C13 C 0.7334(2) 0.26900(11) 0.90911(13) 0.0258(4) Uani 1 1 d
C14 C 0.7732(2) 0.17740(10) 0.88588(12) 0.0215(3) Uani 1 1 d
C15 C 0.7145(2) -0.02929(10) 0.89381(13) 0.0258(4) Uani 1 1 d
C16 C 0.6139(2) -0.07643(11) 0.94156(14) 0.0279(4) Uani 1 1 d
C17 C 0.4505(2) -0.10124(10) 0.87801(14) 0.0264(4) Uani 1 1 d
C18 C 0.3941(2) -0.07867(10) 0.76736(13) 0.0253(4) Uani 1 1 d
C19 C 0.50045(19) -0.03126(10) 0.72408(13) 0.0228(3) Uani 1 1 d
H2A H 1.012(2) -0.0247(11) 0.7869(13) 0.025(4) Uiso 1 1 d
H2B H 1.021(2) 0.0454(11) 0.8781(14) 0.026(4) Uiso 1 1 d
H3A H 0.612(2) 0.0542(10) 0.5597(13) 0.025(4) Uiso 1 1 d
H3B H 0.760(2) -0.0183(11) 0.5876(13) 0.023(4) Uiso 1 1 d
H4 H 0.843(2) 0.2711(11) 0.7236(13) 0.023(4) Uiso 1 1 d
H5A H 1.126(2) 0.2265(11) 0.7369(14) 0.029(4) Uiso 1 1 d
H5B H 1.087(2) 0.1988(11) 0.8481(15) 0.028(4) Uiso 1 1 d
H6 H 1.218(2) 0.0854(10) 0.7816(13) 0.022(4) Uiso 1 1 d
H7A H 1.068(2) 0.0187(11) 0.6096(14) 0.027(4) Uiso 1 1 d
H7B H 1.121(2) 0.1152(11) 0.5885(15) 0.032(5) Uiso 1 1 d
H8 H 0.828(2) 0.0934(10) 0.4812(14) 0.026(4) Uiso 1 1 d
H9A H 0.699(2) 0.2097(10) 0.5457(14) 0.026(4) Uiso 1 1 d
H9B H 0.895(2) 0.2320(11) 0.5574(14) 0.031(5) Uiso 1 1 d
H10A H 0.4704(19) 0.1433(10) 0.7360(12) 0.016(4) Uiso 1 1 d
H10B H 0.507(2) 0.1687(10) 0.6234(14) 0.020(4) Uiso 1 1 d
H11A H 0.569(2) 0.3114(11) 0.6872(14) 0.025(4) Uiso 1 1 d
H11B H 0.377(2) 0.2845(11) 0.6857(15) 0.032(5) Uiso 1 1 d
H12A H 0.467(2) 0.2578(11) 0.8746(15) 0.031(5) Uiso 1 1 d
H12B H 0.524(2) 0.3529(11) 0.8575(14) 0.026(4) Uiso 1 1 d
H13A H 0.814(2) 0.3075(11) 0.8865(14) 0.024(4) Uiso 1 1 d
H13B H 0.754(2) 0.2767(11) 0.9887(15) 0.028(4) Uiso 1 1 d
H14A H 0.696(2) 0.1390(10) 0.9138(13) 0.021(4) Uiso 1 1 d
H14B H 0.894(2) 0.1639(10) 0.9301(14) 0.028(4) Uiso 1 1 d
H15 H 0.832(2) -0.0113(11) 0.9375(14) 0.031(5) Uiso 1 1 d
H16 H 0.659(2) -0.0917(11) 1.0174(16) 0.035(5) Uiso 1 1 d
H17 H 0.381(2) -0.1341(11) 0.9106(15) 0.033(5) Uiso 1 1 d
H18 H 0.286(2) -0.0945(11) 0.7214(15) 0.035(5) Uiso 1 1 d
H19 H 0.466(2) -0.0136(11) 0.6473(15) 0.030(5) Uiso 1 1 d

loop_
_atom_site_aniso_label
_atom_site_aniso_U_11
_atom_site_aniso_U_22
_atom_site_aniso_U_33
_atom_site_aniso_U_23
_atom_site_aniso_U_13
_atom_site_aniso_U_12
N1 0.0202(6) 0.0194(6) 0.0174(6) 0.0007(5) 0.0040(5) 0.0007(5)
B1 0.0174(8) 0.0217(8) 0.0146(8) 0.0003(6) 0.0038(6) -0.0017(6)
C1 0.0166(7) 0.0227(8) 0.0137(7) -0.0004(6) 0.0034(5) 0.0001(6)
C2 0.0217(8) 0.0224(8) 0.0181(8) 0.0007(6) 0.0043(6) 0.0015(6)
C3 0.0235(8) 0.0208(8) 0.0170(7) -0.0015(6) 0.0038(6) 0.0001(6)
C4 0.0222(8) 0.0193(7) 0.0191(8) -0.0013(6) 0.0065(6) -0.0005(6)
C5 0.0207(8) 0.0266(8) 0.0207(8) -0.0017(6) 0.0059(6) -0.0037(6)
C6 0.0173(7) 0.0267(8) 0.0206(8) 0.0001(6) 0.0059(6) 0.0015(6)
C7 0.0264(8) 0.0269(9) 0.0243(8) 0.0001(7) 0.0124(7) 0.0017(7)
C8 0.0257(8) 0.0262(8) 0.0149(8) -0.0010(6) 0.0074(6) -0.0002(6)
C9 0.0259(8) 0.0247(8) 0.0184(8) 0.0035(6) 0.0081(7) 0.0005(6)
C10 0.0200(7) 0.0249(8) 0.0173(8) -0.0007(6) 0.0043(6) 0.0016(6)
C11 0.0221(8) 0.0281(9) 0.0245(8) 0.0006(7) 0.0058(7) 0.0053(7)
C12 0.0282(9) 0.0281(9) 0.0275(9) -0.0055(7) 0.0102(7) 0.0042(7)
C13 0.0273(8) 0.0308(9) 0.0185(8) -0.0062(7) 0.0060(7) -0.0003(7)
C14 0.0216(8) 0.0262(8) 0.0159(7) -0.0016(6) 0.0045(6) 0.0002(6)
C15 0.0248(8) 0.0295(8) 0.0192(8) 0.0027(6) 0.0013(7) -0.0040(7)
C16 0.0318(9) 0.0304(9) 0.0201(8) 0.0043(7) 0.0059(7) -0.0032(7)
C17 0.0285(8) 0.0247(8) 0.0287(9) 0.0009(7) 0.0128(7) -0.0032(7)
C18 0.0211(8) 0.0271(8) 0.0250(8) -0.0001(7) 0.0031(7) -0.0028(6)
C19 0.0215(7) 0.0245(8) 0.0201(8) 0.0008(6) 0.0032(6) -0.0001(6)

loop_
_atom_type_symbol
_atom_type_description
_atom_type_scat_dispersion_real
_atom_type_scat_dispersion_imag
_atom_type_scat_source
C C 0.0033 0.0016 'International Tables Vol C Tables 4.2.6.8 and 6.1.1.4'
H H 0.0000 0.0000 'International Tables Vol C Tables 4.2.6.8 and 6.1.1.4'
B B 0.0013 0.0007 'International Tables Vol C Tables 4.2.6.8 and 6.1.1.4'
N N 0.0061 0.0033 'International Tables Vol C Tables 4.2.6.8 and 6.1.1.4'

loop_
_geom_angle_atom_site_label_1
_geom_angle_atom_site_label_2
_geom_angle_atom_site_label_3
_geom_angle
C15 N1 C19 117.37(13)
C15 N1 B1 120.45(12)
C19 N1 B1 122.06(12)
C3 B1 C2 108.31(12)
C3 B1 N1 109.97(12)
C2 B1 N1 109.38(12)
C3 B1 C1 109.96(12)
C2 B1 C1 110.05(12)
N1 B1 C1 109.16(11)
C10 C1 C14 105.51(12)
C10 C1 C4 110.76(12)
C14 C1 C4 110.86(12)
C10 C1 B1 112.32(11)
C14 C1 B1 113.74(11)
C4 C1 B1 103.78(11)
C6 C2 B1 107.89(12)
C8 C3 B1 107.73(12)
C5 C4 C9 107.28(12)
C5 C4 C1 112.09(12)
C9 C4 C1 111.76(12)
C6 C5 C4 111.25(12)
C5 C6 C7 109.17(13)
C5 C6 C2 109.69(12)
C7 C6 C2 110.30(13)
C8 C7 C6 110.61(12)
C7 C8 C9 109.12(13)
C7 C8 C3 110.34(13)
C9 C8 C3 110.03(12)
C8 C9 C4 111.18(12)
C11 C10 C1 113.91(13)
C12 C11 C10 110.80(13)
C11 C12 C13 111.33(13)
C12 C13 C14 111.53(13)
C13 C14 C1 114.23(12)
N1 C15 C16 122.83(15)
C15 C16 C17 119.38(15)
C16 C17 C18 118.42(15)
C19 C18 C17 119.64(15)
N1 C19 C18 122.33(14)

loop_
_geom_bond_atom_site_label_1
_geom_bond_atom_site_label_2
_geom_bond_distance
N1 C15 1.3501(19)
N1 C19 1.3504(19)
N1 B1 1.635(2)
B1 C3 1.629(2)
B1 C2 1.629(2)
B1 C1 1.657(2)
C1 C10 1.550(2)
C1 C14 1.550(2)
C1 C4 1.564(2)
C2 C6 1.538(2)
C3 C8 1.537(2)
C4 C5 1.541(2)
C4 C9 1.542(2)
C5 C6 1.533(2)
C6 C7 1.534(2)
C7 C8 1.532(2)
C8 C9 1.532(2)
C10 C11 1.533(2)
C11 C12 1.527(2)
C12 C13 1.528(2)
C13 C14 1.531(2)
C15 C16 1.376(2)
C16 C17 1.376(2)
C17 C18 1.381(2)
C18 C19 1.379(2)

loop_
_geom_torsion_atom_site_label_1
_geom_torsion_atom_site_label_2
_geom_torsion_atom_site_label_3
_geom_torsion_atom_site_label_4
_geom_torsion
C15 N1 B1 C3 153.92(13)
C19 N1 B1 C3 -30.08(18)
C15 N1 B1 C2 35.10(18)
C19 N1 B1 C2 -148.90(13)
C15 N1 B1 C1 -85.36(15)
C19 N1 B1 C1 90.63(15)
C3 B1 C1 C10 59.80(15)
C2 B1 C1 C10 179.03(12)
N1 B1 C1 C10 -60.92(15)
C3 B1 C1 C14 179.55(12)
C2 B1 C1 C14 -61.22(15)
N1 B1 C1 C14 58.84(15)
C3 B1 C1 C4 -59.88(14)
C2 B1 C1 C4 59.35(14)
N1 B1 C1 C4 179.40(11)
C3 B1 C2 C6 59.00(15)
N1 B1 C2 C6 178.86(11)
C1 B1 C2 C6 -61.23(15)
C2 B1 C3 C8 -59.12(15)
N1 B1 C3 C8 -178.61(11)
C1 B1 C3 C8 61.17(15)
C10 C1 C4 C5 179.27(12)
C14 C1 C4 C5 62.50(16)
B1 C1 C4 C5 -59.99(14)
C10 C1 C4 C9 -60.26(16)
C14 C1 C4 C9 -177.03(12)
B1 C1 C4 C9 60.48(14)
C9 C4 C5 C6 -59.63(16)
C1 C4 C5 C6 63.41(16)
C4 C5 C6 C7 59.62(16)
C4 C5 C6 C2 -61.35(16)
B1 C2 C6 C5 59.97(15)
B1 C2 C6 C7 -60.31(16)
C5 C6 C7 C8 -58.27(16)
C2 C6 C7 C8 62.33(16)
C6 C7 C8 C9 58.42(16)
C6 C7 C8 C3 -62.59(17)
B1 C3 C8 C7 60.72(16)
B1 C3 C8 C9 -59.75(15)
C7 C8 C9 C4 -59.93(16)
C3 C8 C9 C4 61.27(16)
C5 C4 C9 C8 59.77(16)
C1 C4 C9 C8 -63.48(16)
C14 C1 C10 C11 56.85(16)
C4 C1 C10 C11 -63.18(16)
B1 C1 C10 C11 -178.71(12)
C1 C10 C11 C12 -58.02(18)
C10 C11 C12 C13 53.44(19)
C11 C12 C13 C14 -52.64(19)
C12 C13 C14 C1 56.05(18)
C10 C1 C14 C13 -55.76(16)
C4 C1 C14 C13 64.20(16)
B1 C1 C14 C13 -179.30(12)
C19 N1 C15 C16 -1.4(2)
B1 N1 C15 C16 174.75(15)
N1 C15 C16 C17 0.3(3)
C15 C16 C17 C18 0.9(2)
C16 C17 C18 C19 -1.0(2)
C15 N1 C19 C18 1.3(2)
B1 N1 C19 C18 -174.81(14)
C17 C18 C19 N1 -0.1(2)
